data_4132361
loop_
_publ_author_name
'Mailyan, Artur K.'
'Chen, Joanna L.'
'Li, Weiwei'
'Keller, Arturo A.'
'Sternisha, Shawn M.'
'Miller, Brian G.'
'Zakarian, Armen'

_publ_section_title
;
 Short Total Synthesis of [<sup>15</sup>N<sub>5</sub>]-Cylindrospermopsins
 from <sup>15</sup>NH<sub>4</sub>Cl Enables Precise Quantification of
 Freshwater Cyanobacterial Contamination.
;
_journal_issue 18
_journal_name_full 'Journal of the American Chemical Society'
_journal_page_first 6027
_journal_page_last 6032
_journal_paper_doi 10.1021/jacs.8b03071
_journal_volume 140
_journal_year 2018
_chemical_absolute_configuration ad
_chemical_formula_sum 'C16 H25 N5 O7 S'
_chemical_formula_weight 431.47
_space_group_crystal_system monoclinic
_space_group_IT_number 4
_space_group_name_Hall 'P 2yb'
_space_group_name_H-M_alt 'P 1 21 1'
_atom_sites_solution_hydrogens mixed
_audit_creation_method SHELXL-2014/7
_cell_angle_alpha 90
_cell_angle_beta 110.96(2)
_cell_angle_gamma 90
_cell_formula_units_Z 2
_cell_length_a 9.881(11)
_cell_length_b 9.166(10)
_cell_length_c 11.040(12)
_cell_measurement_reflns_used 88
_cell_measurement_temperature 100(2)
_cell_measurement_theta_max 23.3
_cell_measurement_theta_min 2.3
_cell_volume 933.7(18)
_computing_structure_refinement 'SHELXL-2014/7 (Sheldrick, 2014)'
_diffrn_ambient_temperature 100(2)
_diffrn_measured_fraction_theta_full 0.980
_diffrn_measured_fraction_theta_max 0.980
_diffrn_measurement_device_type 'Bruker Kappa Apex II'
_diffrn_radiation_type MoK\a
_diffrn_radiation_wavelength 0.71073
_diffrn_reflns_av_R_equivalents 0.0337
_diffrn_reflns_av_unetI/netI 0.1120
_diffrn_reflns_Laue_measured_fraction_full 0.980
_diffrn_reflns_Laue_measured_fraction_max 0.980
_diffrn_reflns_limit_h_max 11
_diffrn_reflns_limit_h_min -11
_diffrn_reflns_limit_k_max 10
_diffrn_reflns_limit_k_min -10
_diffrn_reflns_limit_l_max 13
_diffrn_reflns_limit_l_min -13
_diffrn_reflns_number 3589
_diffrn_reflns_point_group_measured_fraction_full 0.874
_diffrn_reflns_point_group_measured_fraction_max 0.874
_diffrn_reflns_theta_full 24.929
_diffrn_reflns_theta_max 24.929
_diffrn_reflns_theta_min 1.975
_exptl_absorpt_coefficient_mu 0.226
_exptl_absorpt_correction_T_max 0.7451
_exptl_absorpt_correction_T_min 0.6060
_exptl_absorpt_correction_type multi-scan
_exptl_absorpt_process_details sadabs
_exptl_crystal_colour colorless
_exptl_crystal_density_diffrn 1.535
_exptl_crystal_description plate
_exptl_crystal_F_000 456
_exptl_crystal_size_max 0.25
_exptl_crystal_size_mid 0.15
_exptl_crystal_size_min 0.05
_refine_diff_density_max 0.365
_refine_diff_density_min -0.447
_refine_diff_density_rms 0.071
_refine_ls_abs_structure_details
;
 Flack x determined using 562 quotients [(I+)-(I-)]/[(I+)+(I-)]
 (Parsons, Flack and Wagner, Acta Cryst. B69 (2013) 249-259).
;
_refine_ls_abs_structure_Flack -0.2(2)
_refine_ls_extinction_method none
_refine_ls_goodness_of_fit_ref 1.038
_refine_ls_hydrogen_treatment mixed
_refine_ls_matrix_type full
_refine_ls_number_parameters 267
_refine_ls_number_reflns 2843
_refine_ls_number_restraints 3
_refine_ls_restrained_S_all 1.037
_refine_ls_R_factor_all 0.1197
_refine_ls_R_factor_gt 0.0711
_refine_ls_shift/su_max 0.000
_refine_ls_shift/su_mean 0.000
_refine_ls_structure_factor_coef Fsqd
_refine_ls_weighting_details 'w=1/[\s^2^(Fo^2^)+(0.0879P)^2^+0.0746P] where P=(Fo^2^+2Fc^2^)/3'
_refine_ls_weighting_scheme calc
_refine_ls_wR_factor_gt 0.1595
_refine_ls_wR_factor_ref 0.1808
_reflns_Friedel_coverage 0.667
_reflns_Friedel_fraction_full 0.752
_reflns_Friedel_fraction_max 0.752
_reflns_number_gt 1860
_reflns_number_total 2843
_reflns_threshold_expression 'I > 2\s(I)'
_cod_data_source_file ja8b03071_si_002.cif
_cod_data_source_block 07182017_0m
_cod_original_cell_volume 933.6(17)
_cod_original_sg_symbol_H-M 'P 21'
_cod_database_code 4132361
_shelx_shelxl_version_number 2014/7
_shelx_space_group_comment
;
The symmetry employed for this shelxl refinement is uniquely defined
by the following loop, which should always be used as a source of
symmetry information in preference to the above space-group names.
They are only intended as comments.
;

loop_
_space_group_symop_operation_xyz
'x, y, z'
'-x, y+1/2, -z'

loop_
_atom_site_label
_atom_site_type_symbol
_atom_site_fract_x
_atom_site_fract_y
_atom_site_fract_z
_atom_site_U_iso_or_equiv
_atom_site_adp_type
_atom_site_occupancy
_atom_site_site_symmetry_order
_atom_site_calc_flag
_atom_site_refinement_flags_posn
_atom_site_refinement_flags_adp
C1 C 0.9158(9) 0.5111(14) 0.1072(9) 0.035(3) Uani 1 1 d . .
H1 H 0.9734 0.4728 0.0557 0.042 Uiso 1 1 calc R U
C2 C 0.8997(11) 0.3939(14) 0.1964(10) 0.038(3) Uani 1 1 d . .
H2A H 0.9972 0.3652 0.2564 0.045 Uiso 1 1 calc R U
H2B H 0.8546 0.3072 0.1441 0.045 Uiso 1 1 calc R U
C3 C 0.8082(9) 0.4399(13) 0.2762(9) 0.030(3) Uani 1 1 d . .
H3 H 0.8641 0.5106 0.3449 0.037 Uiso 1 1 calc R U
C4 C 0.7571(10) 0.3139(13) 0.3380(9) 0.033(3) Uani 1 1 d . .
H4A H 0.7194 0.2358 0.2726 0.039 Uiso 1 1 calc R U
H4B H 0.8412 0.2738 0.4096 0.039 Uiso 1 1 calc R U
C5 C 0.6421(10) 0.3549(12) 0.3900(8) 0.027(2) Uani 1 1 d . .
H5 H 0.6853 0.4201 0.4668 0.032 Uiso 1 1 calc R U
C6 C 0.5525(10) 0.5118(12) 0.2015(9) 0.026(2) Uani 1 1 d . .
C7 C 0.5229(8) 0.6552(16) 0.0249(8) 0.032(2) Uani 1 1 d . .
H7A H 0.5052 0.7612 0.0107 0.038 Uiso 1 1 calc R U
H7B H 0.4855 0.6044 -0.0598 0.038 Uiso 1 1 calc R U
C8 C 0.6830(9) 0.6235(12) 0.0952(8) 0.027(3) Uani 1 1 d . .
H8 H 0.7312 0.7125 0.1441 0.032 Uiso 1 1 calc R U
C9 C 0.7681(9) 0.5697(13) 0.0140(9) 0.035(3) Uani 1 1 d . .
H9 H 0.7137 0.4866 -0.0405 0.042 Uiso 1 1 calc R U
C10 C 0.7880(10) 0.6855(17) -0.0753(9) 0.049(4) Uani 1 1 d . .
H10A H 0.6932 0.7141 -0.1379 0.074 Uiso 1 1 calc R U
H10B H 0.8482 0.6470 -0.1217 0.074 Uiso 1 1 calc R U
H10C H 0.8355 0.7708 -0.0242 0.074 Uiso 1 1 calc R U
C11 C 0.4671(10) 0.2475(12) 0.4888(9) 0.030(3) Uani 1 1 d . .
C12 C 0.4193(10) 0.3612(12) 0.6658(9) 0.028(3) Uani 1 1 d . .
C13 C 0.2256(10) 0.2349(15) 0.4949(9) 0.044(3) Uani 1 1 d . .
C14 C 0.3266(10) 0.2059(14) 0.4342(9) 0.041(3) Uani 1 1 d . .
H14 H 0.2954 0.1561 0.3533 0.050 Uiso 1 1 calc R U
C15 C 0.1080(19) 0.497(2) 0.806(2) 0.119(8) Uani 1 1 d D .
H15A H 0.2002 0.5492 0.8261 0.179 Uiso 1 1 calc R U
H15B H 0.1164 0.4260 0.8745 0.179 Uiso 1 1 calc R U
H15C H 0.0313 0.5676 0.8010 0.179 Uiso 1 1 calc R U
C00G C 0.5809(10) 0.2182(12) 0.4326(9) 0.029(2) Uani 1 1 d . .
H00A H 0.5396 0.1532 0.3566 0.035 Uiso 1 1 calc R U
H00B H 0.6617 0.1653 0.4978 0.035 Uiso 1 1 calc R U
N1 N 0.6779(7) 0.5109(10) 0.1873(7) 0.027(2) Uani 1 1 d . .
N2 N 0.5235(8) 0.4343(10) 0.2896(7) 0.026(2) Uani 1 1 d . .
H2 H 0.4343 0.4296 0.2890 0.031 Uiso 1 1 calc R U
N3 N 0.4562(8) 0.5980(10) 0.1141(7) 0.029(2) Uani 1 1 d . .
H3A H 0.3677 0.6169 0.1109 0.035 Uiso 1 1 calc R U
N4 N 0.5106(8) 0.3262(10) 0.6030(7) 0.030(2) Uani 1 1 d . .
H4 H 0.6014 0.3549 0.6366 0.036 Uiso 1 1 calc R U
N5 N 0.2781(8) 0.3196(11) 0.6060(7) 0.036(2) Uani 1 1 d . .
H5A H 0.2155 0.3491 0.6408 0.043 Uiso 1 1 calc R U
O1 O 1.1856(7) 0.7973(10) 0.2808(7) 0.042(2) Uani 1 1 d . .
O2 O 1.2400(7) 0.5368(10) 0.2816(7) 0.042(2) Uani 1 1 d . .
O3 O 1.1680(6) 0.6703(13) 0.0810(6) 0.054(3) Uani 1 1 d . .
O4 O 0.9925(6) 0.6346(9) 0.1872(5) 0.034(2) Uani 1 1 d . .
O5 O 0.4613(8) 0.4293(9) 0.7682(7) 0.0401(19) Uani 1 1 d . .
O6 O 0.0979(7) 0.1986(14) 0.4556(7) 0.076(4) Uani 1 1 d . .
O7 O 0.0759(11) 0.430(2) 0.6945(9) 0.109(5) Uani 1 1 d D .
S1 S 1.1576(2) 0.6590(4) 0.2082(2) 0.0378(8) Uani 1 1 d . .
H7 H -0.018(5) 0.403(16) 0.655(8) 0.100 Uiso 1 1 d D U

loop_
_atom_site_aniso_label
_atom_site_aniso_U_11
_atom_site_aniso_U_22
_atom_site_aniso_U_33
_atom_site_aniso_U_23
_atom_site_aniso_U_13
_atom_site_aniso_U_12
C1 0.011(4) 0.070(9) 0.024(5) -0.010(6) 0.007(4) 0.000(5)
C2 0.023(5) 0.061(9) 0.034(6) 0.005(6) 0.015(5) 0.007(5)
C3 0.017(4) 0.049(7) 0.024(5) 0.008(6) 0.006(4) 0.006(5)
C4 0.030(5) 0.041(7) 0.026(5) 0.011(6) 0.009(4) 0.010(5)
C5 0.029(5) 0.036(7) 0.011(4) 0.002(5) 0.001(4) -0.001(5)
C6 0.023(5) 0.030(7) 0.021(5) -0.003(5) 0.003(4) -0.004(5)
C7 0.016(4) 0.059(7) 0.021(5) 0.002(6) 0.006(4) -0.001(6)
C8 0.016(4) 0.049(8) 0.013(5) 0.001(5) 0.003(3) -0.006(5)
C9 0.013(4) 0.075(10) 0.020(5) -0.009(6) 0.007(4) -0.003(5)
C10 0.022(5) 0.103(12) 0.023(5) 0.011(7) 0.007(4) 0.013(7)
C11 0.033(6) 0.036(7) 0.019(5) 0.007(5) 0.006(5) 0.001(5)
C12 0.035(6) 0.030(7) 0.023(5) 0.005(6) 0.015(5) 0.003(5)
C13 0.019(5) 0.091(10) 0.012(5) 0.015(6) -0.008(4) -0.007(6)
C14 0.031(5) 0.071(10) 0.017(5) 0.016(6) 0.002(4) -0.009(6)
C15 0.079(12) 0.102(17) 0.19(2) -0.033(17) 0.060(14) 0.004(12)
C00G 0.040(5) 0.032(6) 0.012(5) 0.001(5) 0.005(4) 0.003(5)
N1 0.017(4) 0.049(6) 0.015(4) 0.000(4) 0.004(3) 0.002(4)
N2 0.016(4) 0.043(6) 0.016(4) -0.002(5) 0.005(3) -0.003(4)
N3 0.016(4) 0.047(6) 0.023(4) 0.008(4) 0.006(3) 0.006(4)
N4 0.026(4) 0.044(6) 0.019(4) -0.002(4) 0.007(3) -0.009(4)
N5 0.017(4) 0.061(7) 0.031(5) 0.014(5) 0.010(4) 0.005(5)
O1 0.016(3) 0.065(6) 0.039(4) -0.007(5) 0.005(3) 0.002(4)
O2 0.026(4) 0.066(6) 0.029(4) 0.016(4) 0.006(3) 0.005(4)
O3 0.027(3) 0.115(8) 0.022(3) 0.007(6) 0.011(3) 0.006(5)
O4 0.023(3) 0.066(6) 0.012(3) -0.008(4) 0.004(2) -0.001(4)
O5 0.055(5) 0.044(5) 0.025(4) -0.008(4) 0.020(3) -0.001(4)
O6 0.027(4) 0.159(11) 0.032(4) 0.013(6) -0.003(3) -0.023(6)
O7 0.065(6) 0.224(16) 0.044(6) 0.014(9) 0.028(5) 0.053(9)
S1 0.0154(11) 0.071(2) 0.0249(13) 0.0051(18) 0.0053(9) 0.0056(15)

loop_
_atom_type_symbol
_atom_type_description
_atom_type_scat_dispersion_real
_atom_type_scat_dispersion_imag
_atom_type_scat_source
C C 0.0033 0.0016 'International Tables Vol C Tables 4.2.6.8 and 6.1.1.4'
H H 0.0000 0.0000 'International Tables Vol C Tables 4.2.6.8 and 6.1.1.4'
N N 0.0061 0.0033 'International Tables Vol C Tables 4.2.6.8 and 6.1.1.4'
O O 0.0106 0.0060 'International Tables Vol C Tables 4.2.6.8 and 6.1.1.4'
S S 0.1246 0.1234 'International Tables Vol C Tables 4.2.6.8 and 6.1.1.4'

loop_
_geom_angle_atom_site_label_1
_geom_angle_atom_site_label_2
_geom_angle_atom_site_label_3
_geom_angle
O4 C1 C2 108.0(8)
O4 C1 C9 107.0(9)
C2 C1 C9 112.8(8)
O4 C1 H1 109.7
C2 C1 H1 109.7
C9 C1 H1 109.7
C1 C2 C3 113.8(9)
C1 C2 H2A 108.8
C3 C2 H2A 108.8
C1 C2 H2B 108.8
C3 C2 H2B 108.8
H2A C2 H2B 107.7
N1 C3 C4 106.6(7)
N1 C3 C2 107.2(7)
C4 C3 C2 114.2(9)
N1 C3 H3 109.6
C4 C3 H3 109.6
C2 C3 H3 109.6
C5 C4 C3 113.8(9)
C5 C4 H4A 108.8
C3 C4 H4A 108.8
C5 C4 H4B 108.8
C3 C4 H4B 108.8
H4A C4 H4B 107.7
N2 C5 C4 110.0(7)
N2 C5 C00G 109.7(8)
C4 C5 C00G 110.5(9)
N2 C5 H5 108.9
C4 C5 H5 108.9
C00G C5 H5 108.9
N1 C6 N2 123.6(9)
N1 C6 N3 112.2(8)
N2 C6 N3 124.2(8)
N3 C7 C8 103.0(7)
N3 C7 H7A 111.2
C8 C7 H7A 111.2
N3 C7 H7B 111.2
C8 C7 H7B 111.2
H7A C7 H7B 109.1
N1 C8 C9 110.2(9)
N1 C8 C7 101.6(7)
C9 C8 C7 117.2(7)
N1 C8 H8 109.1
C9 C8 H8 109.1
C7 C8 H8 109.1
C10 C9 C8 112.8(10)
C10 C9 C1 111.4(8)
C8 C9 C1 108.1(7)
C10 C9 H9 108.1
C8 C9 H9 108.1
C1 C9 H9 108.1
C9 C10 H10A 109.5
C9 C10 H10B 109.5
H10A C10 H10B 109.5
C9 C10 H10C 109.5
H10A C10 H10C 109.5
H10B C10 H10C 109.5
C14 C11 N4 119.2(9)
C14 C11 C00G 124.7(10)
N4 C11 C00G 116.1(8)
O5 C12 N4 121.6(9)
O5 C12 N5 122.5(9)
N4 C12 N5 115.9(9)
O6 C13 N5 118.5(10)
O6 C13 C14 126.5(11)
N5 C13 C14 114.9(9)
C11 C14 C13 121.4(10)
C11 C14 H14 119.3
C13 C14 H14 119.3
O7 C15 H15A 109.5
O7 C15 H15B 109.5
H15A C15 H15B 109.5
O7 C15 H15C 109.5
H15A C15 H15C 109.5
H15B C15 H15C 109.5
C11 C00G C5 114.8(9)
C11 C00G H00A 108.6
C5 C00G H00A 108.6
C11 C00G H00B 108.6
C5 C00G H00B 108.6
H00A C00G H00B 107.6
C6 N1 C8 110.4(7)
C6 N1 C3 124.7(8)
C8 N1 C3 122.7(7)
C6 N2 C5 119.6(8)
C6 N2 H2 120.2
C5 N2 H2 120.2
C6 N3 C7 108.7(7)
C6 N3 H3A 125.7
C7 N3 H3A 125.7
C12 N4 C11 122.9(8)
C12 N4 H4 118.6
C11 N4 H4 118.6
C12 N5 C13 125.3(8)
C12 N5 H5A 117.4
C13 N5 H5A 117.4
C1 O4 S1 118.7(6)
C15 O7 H7 116(3)
O3 S1 O2 112.1(5)
O3 S1 O1 113.7(6)
O2 S1 O1 113.7(4)
O3 S1 O4 107.2(3)
O2 S1 O4 108.4(5)
O1 S1 O4 100.6(4)

loop_
_geom_bond_atom_site_label_1
_geom_bond_atom_site_label_2
_geom_bond_distance
C1 O4 1.469(13)
C1 C2 1.504(15)
C1 C9 1.550(13)
C1 H1 1.0000
C2 C3 1.530(12)
C2 H2A 0.9900
C2 H2B 0.9900
C3 N1 1.463(11)
C3 C4 1.516(15)
C3 H3 1.0000
C4 C5 1.493(13)
C4 H4A 0.9900
C4 H4B 0.9900
C5 N2 1.484(12)
C5 C00G 1.536(14)
C5 H5 1.0000
C6 N1 1.303(11)
C6 N2 1.316(12)
C6 N3 1.343(12)
C7 N3 1.464(11)
C7 C8 1.520(11)
C7 H7A 0.9900
C7 H7B 0.9900
C8 N1 1.463(12)
C8 C9 1.514(12)
C8 H8 1.0000
C9 C10 1.508(16)
C9 H9 1.0000
C10 H10A 0.9800
C10 H10B 0.9800
C10 H10C 0.9800
C11 C14 1.356(13)
C11 N4 1.381(12)
C11 C00G 1.490(13)
C12 O5 1.226(11)
C12 N4 1.358(12)
C12 N5 1.367(12)
C13 O6 1.225(12)
C13 N5 1.386(14)
C13 C14 1.412(14)
C14 H14 0.9500
C15 O7 1.31(2)
C15 H15A 0.9800
C15 H15B 0.9800
C15 H15C 0.9800
C00G H00A 0.9900
C00G H00B 0.9900
N2 H2 0.8800
N3 H3A 0.8800
N4 H4 0.8800
N5 H5A 0.8800
O1 S1 1.471(9)
O2 S1 1.450(8)
O3 S1 1.447(6)
O4 S1 1.580(6)
O7 H7 0.904(14)

loop_
_geom_torsion_atom_site_label_1
_geom_torsion_atom_site_label_2
_geom_torsion_atom_site_label_3
_geom_torsion_atom_site_label_4
_geom_torsion
O4 C1 C2 C3 62.6(10)
C9 C1 C2 C3 -55.4(12)
C1 C2 C3 N1 46.5(12)
C1 C2 C3 C4 164.3(8)
N1 C3 C4 C5 -48.9(11)
C2 C3 C4 C5 -167.0(8)
C3 C4 C5 N2 50.6(11)
C3 C4 C5 C00G 171.8(8)
N3 C7 C8 N1 19.2(11)
N3 C7 C8 C9 139.4(10)
N1 C8 C9 C10 -175.1(7)
C7 C8 C9 C10 69.3(12)
N1 C8 C9 C1 -51.5(11)
C7 C8 C9 C1 -167.0(10)
O4 C1 C9 C10 62.2(10)
C2 C1 C9 C10 -179.3(9)
O4 C1 C9 C8 -62.3(10)
C2 C1 C9 C8 56.2(12)
N4 C11 C14 C13 -3.2(17)
C00G C11 C14 C13 178.5(10)
O6 C13 C14 C11 -177.9(13)
N5 C13 C14 C11 5.8(17)
C14 C11 C00G C5 114.3(12)
N4 C11 C00G C5 -63.9(11)
N2 C5 C00G C11 -59.8(10)
C4 C5 C00G C11 178.8(8)
N2 C6 N1 C8 -171.6(9)
N3 C6 N1 C8 9.8(11)
N2 C6 N1 C3 -8.2(16)
N3 C6 N1 C3 173.2(10)
C9 C8 N1 C6 -143.4(8)
C7 C8 N1 C6 -18.4(10)
C9 C8 N1 C3 52.9(11)
C7 C8 N1 C3 177.9(9)
C4 C3 N1 C6 28.1(13)
C2 C3 N1 C6 150.8(10)
C4 C3 N1 C8 -170.5(8)
C2 C3 N1 C8 -47.9(13)
N1 C6 N2 C5 7.9(15)
N3 C6 N2 C5 -173.7(9)
C4 C5 N2 C6 -28.9(13)
C00G C5 N2 C6 -150.7(9)
N1 C6 N3 C7 3.9(12)
N2 C6 N3 C7 -174.6(10)
C8 C7 N3 C6 -15.0(12)
O5 C12 N4 C11 178.9(10)
N5 C12 N4 C11 -2.9(14)
C14 C11 N4 C12 1.7(15)
C00G C11 N4 C12 -179.9(9)
O5 C12 N5 C13 -175.7(10)
N4 C12 N5 C13 6.1(15)
O6 C13 N5 C12 175.9(11)
C14 C13 N5 C12 -7.5(16)
C2 C1 O4 S1 104.1(7)
C9 C1 O4 S1 -134.3(6)
C1 O4 S1 O3 55.8(9)
C1 O4 S1 O2 -65.5(7)
C1 O4 S1 O1 174.9(7)
